data_2008337
loop_
_publ_author_name
'Brunzelle, Joseph S.'
'Curtis-Palmer, Veronica A.'
'Pavkovic, Stephen F.'

_publ_section_title
;
 <i>N</i>,<i>N</i>-Bis(<i>p</i>-nitrophenylsulfonyl)cyclohexylamine
;
_journal_issue 4
_journal_name_full 'Acta Crystallographica Section C'
_journal_page_first 624
_journal_page_last 626
_journal_paper_doi 10.1107/S0108270198017612
_journal_volume 55
_journal_year 1999
_chemical_formula_moiety 'C18 H19 N3 O8 S2'
_chemical_formula_structural 'C18 H19 N3 O8 S2'
_chemical_formula_sum 'C18 H19 N3 O8 S2'
_chemical_formula_weight 469.48
_chemical_melting_point .0000466
_chemical_name_systematic
;
  N,N-Bis(p-nitrophenylsulfonyl)cyclohexylamine
;
_space_group_IT_number 14
_symmetry_cell_setting monoclinic
_symmetry_space_group_name_Hall '-P 2yab'
_symmetry_space_group_name_H-M 'P 1 21/a 1'
_audit_creation_method SHELXL
_cell_angle_alpha 90.00
_cell_angle_beta 92.663(5)
_cell_angle_gamma 90.00
_cell_formula_units_Z 4
_cell_length_a 15.640(4)
_cell_length_b 22.765(6)
_cell_length_c 5.6810(10)
_cell_measurement_reflns_used 18
_cell_measurement_temperature 295(2)
_cell_measurement_theta_max 15
_cell_measurement_theta_min 10
_cell_volume 2020.5(8)
_computing_molecular_graphics 'ORTEPIII (Burnett and Johnson, 1996)'
_computing_structure_refinement 'SHELXL93 (Sheldrick, 1993)'
_computing_structure_solution 'SHELXS86 (Sheldrick, 1990)'
_diffrn_ambient_temperature 293(2)
_diffrn_measurement_device 'Picker FACS-I diffractometer'
_diffrn_measurement_method \w--2\q
_diffrn_radiation_monochromator none
_diffrn_radiation_type 'Mo K\a'
_diffrn_radiation_wavelength 0.71070
_diffrn_reflns_av_R_equivalents 0.030
_diffrn_reflns_av_sigmaI/netI 0.068
_diffrn_reflns_limit_h_max 20
_diffrn_reflns_limit_h_min -20
_diffrn_reflns_limit_k_max 29
_diffrn_reflns_limit_k_min -27
_diffrn_reflns_limit_l_max 2
_diffrn_reflns_limit_l_min -7
_diffrn_reflns_number 10425
_diffrn_reflns_theta_max 27.50
_diffrn_reflns_theta_min 1.58
_diffrn_standards_decay_% 0
_diffrn_standards_interval_count 200
_diffrn_standards_number 5
_exptl_absorpt_coefficient_mu 0.317
_exptl_absorpt_correction_T_max 0.89
_exptl_absorpt_correction_T_min 0.86
_exptl_absorpt_correction_type psi-scan
_exptl_absorpt_process_details '(Pavkovic et al., 1978)'
_exptl_crystal_colour colourless
_exptl_crystal_density_diffrn 1.543
_exptl_crystal_density_meas 1.54(2)
_exptl_crystal_density_method 'flotation in mixed organic liquids'
_exptl_crystal_description prism
_exptl_crystal_F_000 976
_exptl_crystal_size_max 0.60
_exptl_crystal_size_mid 0.45
_exptl_crystal_size_min 0.36
_refine_diff_density_max 0.255
_refine_diff_density_min -0.263
_refine_ls_extinction_coef 0.0172(13)
_refine_ls_extinction_method 'SHELXL93 Sheldrick, 1993)'
_refine_ls_goodness_of_fit_all 1.004
_refine_ls_goodness_of_fit_obs 1.132
_refine_ls_hydrogen_treatment noref
_refine_ls_matrix_type full
_refine_ls_number_parameters 281
_refine_ls_number_reflns 4653
_refine_ls_number_restraints 0
_refine_ls_R_factor_all 0.0639
_refine_ls_R_factor_obs 0.0390
_refine_ls_shift/esd_max 0.001
_refine_ls_shift/esd_mean 0.000
_refine_ls_structure_factor_coef Fsqd
_refine_ls_weighting_details 'w  = 1/[\s^2^(Fo^2^)+(0.0417P)^2^] where P=(Fo^2^+2Fc^2^)/3'
_refine_ls_weighting_scheme calc
_refine_ls_wR_factor_all 0.1043
_refine_ls_wR_factor_obs 0.0969
_reflns_number_observed 3238
_reflns_number_total 4653
_reflns_observed_criterion >2sigma(I)
_cod_data_source_file da1049.cif
_cod_data_source_block VC6
_cod_depositor_comments
;
The following automatic conversions were performed:
'_symmetry_cell_setting' value 'Monoclinic' changed to 'monoclinic'
according to '/home/saulius/struct/CIF-dictionaries/cif_core.dic'
dictionary named 'cif_core.dic' version 2.4.1 from 2010-06-29.

Automatic conversion script
Id: cif_fix_enum 1527 2010-12-29 10:47:43Z saulius 

The following automatic conversions were performed:

'_refine_ls_weighting_scheme' value 'calc w =
1/[\s^2^(Fo^2^)+(0.0417P)^2^] where P=(Fo^2^+2Fc^2^)/3' was changed
to 'calc'. New tag '_refine_ls_weighting_details' was created. The
value of the new tag was set to 'w = 1/[\s^2^(Fo^2^)+(0.0417P)^2^]
where P=(Fo^2^+2Fc^2^)/3'.

Automatic conversion script
Id: cif_fix_values 3143 2015-03-26 13:38:13Z robertas 
;
_cod_original_sg_symbol_H-M 'P 21/a'
_cod_database_code 2008337

loop_
_symmetry_equiv_pos_as_xyz
'x, y, z'
'-x+1/2, y+1/2, -z'
'-x, -y, -z'
'x-1/2, -y-1/2, z'

loop_
_atom_site_aniso_label
_atom_site_aniso_U_11
_atom_site_aniso_U_22
_atom_site_aniso_U_33
_atom_site_aniso_U_12
_atom_site_aniso_U_13
_atom_site_aniso_U_23
S1 0.0373(3) 0.0450(3) 0.0417(3) 0.0036(2) 0.0014(2) 0.0016(2)
S2 0.0501(3) 0.0375(3) 0.0349(2) -0.0005(2) -0.0056(2) 0.0017(2)
O1 0.0502(8) 0.0655(9) 0.0435(8) 0.0041(7) 0.0058(6) 0.0134(7)
O2 0.0453(8) 0.0537(9) 0.0566(9) 0.0118(6) 0.0009(6) -0.0103(7)
O3 0.0592(9) 0.0470(8) 0.0455(8) -0.0032(6) 0.0095(6) 0.0057(6)
O4 0.0662(10) 0.0508(8) 0.0439(8) -0.0003(7) -0.0200(7) -0.0008(6)
O5 0.121(2) 0.0670(12) 0.0842(14) -0.0050(10) -0.0200(12) -0.0313(10)
O6 0.146(2) 0.0479(11) 0.115(2) 0.0299(11) -0.0105(14) -0.0142(11)
O7 0.126(2) 0.0587(12) 0.112(2) 0.0015(11) -0.0246(13) -0.0286(11)
O8 0.0933(14) 0.0855(14) 0.0828(13) 0.0024(11) -0.0333(11) -0.0136(10)
N1 0.0357(8) 0.0358(8) 0.0413(9) 0.0016(6) -0.0002(6) 0.0039(6)
N2 0.0759(14) 0.0393(11) 0.0756(15) -0.0087(9) 0.0128(12) -0.0092(10)
N3 0.0638(13) 0.0536(12) 0.0697(13) -0.0099(9) 0.0023(10) -0.0094(10)
C1 0.0379(10) 0.0367(9) 0.0413(10) 0.0020(8) 0.0018(8) 0.0039(8)
C2 0.0518(12) 0.0482(12) 0.0469(11) 0.0038(9) -0.0018(9) -0.0083(9)
C3 0.0594(13) 0.0458(12) 0.0573(13) 0.0080(10) 0.0071(10) -0.0046(10)
C4 0.0452(12) 0.0584(14) 0.0711(15) 0.0124(10) 0.0070(10) 0.0050(11)
C5 0.0450(12) 0.0596(13) 0.0590(13) 0.0051(10) -0.0093(10) 0.0014(11)
C6 0.0428(11) 0.0458(11) 0.0434(11) 0.0017(9) -0.0044(8) -0.0013(9)
C7 0.0422(10) 0.0353(9) 0.0407(10) -0.0013(8) -0.0037(8) 0.0018(8)
C8 0.0662(14) 0.0439(12) 0.0558(13) 0.0136(10) -0.0220(10) -0.0073(9)
C9 0.0656(15) 0.0513(13) 0.0554(13) 0.0029(10) -0.0203(11) -0.0106(10)
C10 0.0532(12) 0.0333(10) 0.0530(12) -0.0062(8) 0.0062(9) -0.0035(9)
C11 0.0627(14) 0.0430(12) 0.0650(14) 0.0128(10) -0.0081(11) 0.0012(10)
C12 0.0587(14) 0.0510(12) 0.0534(13) 0.0078(10) -0.0166(10) 0.0003(10)
C13 0.0336(10) 0.0396(10) 0.0507(11) -0.0006(8) 0.0026(8) 0.0028(8)
C14 0.0387(10) 0.0381(10) 0.0605(13) 0.0051(8) 0.0001(9) 0.0011(9)
C15 0.0374(10) 0.0474(12) 0.0583(13) 0.0013(9) -0.0039(9) 0.0025(10)
C16 0.0405(11) 0.0449(11) 0.0580(13) -0.0085(9) 0.0041(9) -0.0038(9)
C17 0.0525(13) 0.0348(11) 0.0700(14) -0.0011(9) 0.0018(10) 0.0017(10)
C18 0.0471(12) 0.0403(11) 0.0658(14) 0.0021(9) -0.0044(10) 0.0100(10)

loop_
_atom_site_label
_atom_site_fract_x
_atom_site_fract_y
_atom_site_fract_z
_atom_site_U_iso_or_equiv
_atom_site_thermal_displace_type
_atom_site_calc_flag
_atom_site_refinement_flags
_atom_site_occupancy
_atom_site_disorder_group
_atom_site_type_symbol
S1 0.16267(3) 0.44390(2) 0.21515(8) 0.04134(14) Uani d . 1 . S
S2 0.25601(3) 0.52328(2) -0.07009(8) 0.04108(14) Uani d . 1 . S
O1 0.18480(9) 0.40755(6) 0.4120(2) 0.0530(4) Uani d . 1 . O
O2 0.11405(8) 0.49615(6) 0.2397(3) 0.0519(4) Uani d . 1 . O
O3 0.33893(9) 0.52482(6) -0.1625(2) 0.0503(4) Uani d . 1 . O
O4 0.18245(9) 0.52329(6) -0.2260(2) 0.0544(4) Uani d . 1 . O
O5 0.27760(14) 0.73321(8) 0.7337(4) 0.0916(6) Uani d . 1 . O
O6 0.1978(2) 0.77634(8) 0.4726(4) 0.1034(7) Uani d . 1 . O
O7 0.02159(14) 0.24352(9) -0.5466(4) 0.0999(7) Uani d . 1 . O
O8 -0.05495(13) 0.31587(9) -0.6737(3) 0.0884(6) Uani d . 1 . O
N1 0.25543(9) 0.46399(6) 0.1033(3) 0.0377(3) Uani d . 1 . N
N2 0.23926(14) 0.73477(8) 0.5438(4) 0.0633(5) Uani d . 1 . N
N3 -0.00233(13) 0.29397(9) -0.5353(4) 0.0624(5) Uani d . 1 . N
C1 0.33018(11) 0.42137(8) 0.1256(3) 0.0386(4) Uani d . 1 . C
H1 0.31162(11) 0.38989(8) 0.2292(3) 0.046 Uiso calc R 1 . H
C2 0.35068(13) 0.39154(9) -0.1036(3) 0.0491(5) Uani d . 1 . C
H2A 0.37154(13) 0.42028(9) -0.2132(3) 0.059 Uiso calc R 1 . H
H2B 0.29938(13) 0.37365(9) -0.1743(3) 0.059 Uiso calc R 1 . H
C3 0.41878(14) 0.34459(9) -0.0532(4) 0.0540(5) Uani d . 1 . C
H3A 0.39590(14) 0.31442(9) 0.0467(4) 0.065 Uiso calc R 1 . H
H3B 0.43367(14) 0.32631(9) -0.2001(4) 0.065 Uiso calc R 1 . H
C4 0.49843(13) 0.37079(10) 0.0673(4) 0.0581(6) Uani d . 1 . C
H4A 0.53988(13) 0.33991(10) 0.1017(4) 0.070 Uiso calc R 1 . H
H4B 0.52390(13) 0.39877(10) -0.0375(4) 0.070 Uiso calc R 1 . H
C5 0.47709(13) 0.40124(10) 0.2931(4) 0.0549(5) Uani d . 1 . C
H5A 0.52847(13) 0.41919(10) 0.3630(4) 0.066 Uiso calc R 1 . H
H5B 0.45694(13) 0.37243(10) 0.4034(4) 0.066 Uiso calc R 1 . H
C6 0.40874(12) 0.44829(8) 0.2510(3) 0.0442(4) Uani d . 1 . C
H6A 0.39326(12) 0.46487(8) 0.4005(3) 0.053 Uiso calc R 1 . H
H6B 0.43096(12) 0.47965(8) 0.1557(3) 0.053 Uiso calc R 1 . H
C7 0.24821(12) 0.58414(8) 0.1209(3) 0.0396(4) Uani d . 1 . C
C8 0.30201(15) 0.58900(9) 0.3193(4) 0.0561(6) Uani d . 1 . C
H8 0.34032(15) 0.55899(9) 0.3594(4) 0.067 Uiso calc R 1 . H
C9 0.29869(14) 0.63831(10) 0.4572(4) 0.0581(6) Uani d . 1 . C
H9 0.33385(14) 0.64184(10) 0.5930(4) 0.070 Uiso calc R 1 . H
C10 0.24292(13) 0.68216(8) 0.3919(4) 0.0464(5) Uani d . 1 . C
C11 0.18946(14) 0.67846(9) 0.1949(4) 0.0572(6) Uani d . 1 . C
H11 0.15252(14) 0.70914(9) 0.1533(4) 0.069 Uiso calc R 1 . H
C12 0.19154(14) 0.62813(9) 0.0591(4) 0.0550(5) Uani d . 1 . C
H12 0.15476(14) 0.62411(9) -0.0733(4) 0.066 Uiso calc R 1 . H
C13 0.11056(11) 0.39955(8) -0.0027(3) 0.0413(4) Uani d . 1 . C
C14 0.05055(12) 0.42376(9) -0.1606(4) 0.0459(5) Uani d . 1 . C
H14 0.03651(12) 0.46336(9) -0.1512(4) 0.055 Uiso calc R 1 . H
C15 0.01179(12) 0.38886(9) -0.3317(4) 0.0479(5) Uani d . 1 . C
H15 -0.02942(12) 0.40426(9) -0.4377(4) 0.057 Uiso calc R 1 . H
C16 0.03504(12) 0.33093(9) -0.3432(4) 0.0477(5) Uani d . 1 . C
C17 0.09356(13) 0.30565(9) -0.1846(4) 0.0525(5) Uani d . 1 . C
H17 0.10715(13) 0.26599(9) -0.1946(4) 0.063 Uiso calc R 1 . H
C18 0.13115(13) 0.34029(9) -0.0122(4) 0.0513(5) Uani d . 1 . C
H18 0.17029(13) 0.32421(9) 0.0980(4) 0.062 Uiso calc R 1 . H

loop_
_atom_type_symbol
_atom_type_description
_atom_type_scat_dispersion_real
_atom_type_scat_dispersion_imag
_atom_type_scat_source
C C 0.0033 0.0016 'International Tables Vol C Tables 4.2.6.8 and 6.1.1.4'
H H 0.0000 0.0000 'International Tables Vol C Tables 4.2.6.8 and 6.1.1.4'
N N 0.0061 0.0033 'International Tables Vol C Tables 4.2.6.8 and 6.1.1.4'
O O 0.0106 0.0060 'International Tables Vol C Tables 4.2.6.8 and 6.1.1.4'
S S 0.1246 0.1234 'International Tables Vol C Tables 4.2.6.8 and 6.1.1.4'

loop_
_geom_angle_atom_site_label_1
_geom_angle_atom_site_label_2
_geom_angle_atom_site_label_3
_geom_angle
_geom_angle_publ_flag
O1 S1 O2 121.45(9) yes
O1 S1 N1 105.91(8) yes
O2 S1 N1 106.58(8) yes
O1 S1 C13 107.83(9) yes
O2 S1 C13 108.37(9) yes
N1 S1 C13 105.65(8) yes
O4 S2 O3 119.76(9) yes
O4 S2 N1 109.97(8) yes
O3 S2 N1 105.52(8) yes
O4 S2 C7 107.81(9) yes
O3 S2 C7 107.31(9) yes
N1 S2 C7 105.61(8) yes
C1 N1 S2 122.65(12) yes
C1 N1 S1 118.07(12) yes
S2 N1 S1 118.22(9) yes
O6 N2 O5 123.9(2) no
O6 N2 C10 118.3(2) no
O5 N2 C10 117.7(2) no
O7 N3 O8 123.7(2) no
O7 N3 C16 117.8(2) no
O8 N3 C16 118.4(2) no
C2 C1 N1 113.99(15) yes
C2 C1 C6 112.6(2) yes
N1 C1 C6 112.55(15) yes
C1 C2 C3 109.0(2) no
C4 C3 C2 111.1(2) no
C5 C4 C3 110.8(2) no
C4 C5 C6 111.8(2) no
C1 C6 C5 109.6(2) no
C12 C7 C8 120.8(2) no
C12 C7 S2 118.51(15) no
C8 C7 S2 120.50(14) no
C9 C8 C7 119.6(2) no
C10 C9 C8 118.9(2) no
C9 C10 C11 122.4(2) no
C9 C10 N2 118.4(2) no
C11 C10 N2 119.2(2) no
C10 C11 C12 118.6(2) no
C7 C12 C11 119.6(2) no
C14 C13 C18 120.9(2) no
C14 C13 S1 120.27(15) no
C18 C13 S1 118.83(15) no
C15 C14 C13 119.5(2) no
C16 C15 C14 118.7(2) no
C15 C16 C17 122.7(2) no
C15 C16 N3 119.1(2) no
C17 C16 N3 118.2(2) no
C18 C17 C16 118.5(2) no
C17 C18 C13 119.7(2) no

loop_
_geom_bond_atom_site_label_1
_geom_bond_atom_site_label_2
_geom_bond_site_symmetry_2
_geom_bond_distance
_geom_bond_publ_flag
S1 O1 . 1.4211(14) yes
S1 O2 . 1.4221(14) yes
S1 N1 . 1.674(2) yes
S1 C13 . 1.767(2) no
S2 O4 . 1.4191(14) yes
S2 O3 . 1.4220(14) yes
S2 N1 . 1.671(2) yes
S2 C7 . 1.768(2) no
O5 N2 . 1.210(3) no
O6 N2 . 1.206(3) no
O7 N3 . 1.210(3) no
O8 N3 . 1.218(3) no
N1 C1 . 1.520(2) yes
N2 C10 . 1.479(3) no
N3 C16 . 1.477(3) no
C1 C2 . 1.516(3) yes
C1 C6 . 1.520(3) yes
C2 C3 . 1.527(3) no
C3 C4 . 1.516(3) no
C4 C5 . 1.509(3) no
C5 C6 . 1.524(3) no
C7 C12 . 1.372(3) no
C7 C8 . 1.379(3) no
C8 C9 . 1.371(3) no
C9 C10 . 1.366(3) no
C10 C11 . 1.368(3) no
C11 C12 . 1.383(3) no
C13 C14 . 1.383(3) no
C13 C18 . 1.389(3) no
C14 C15 . 1.374(3) no
C15 C16 . 1.370(3) no
C16 C17 . 1.380(3) no
C17 C18 . 1.369(3) no

loop_
_cod_related_entry_id
_cod_related_entry_database
_cod_related_entry_code
1 ChemSpider 21105691
